data_1529337
loop_
_publ_author_name
'Z. Xia'
'Yu. Zhang'
'M.S. Molokeev'
'V.V. Atuchin'
'Y. Luo'

_publ_section_title
;
 Linear structural evolution induced tunable photoluminescence in
 clinopyroxene solid-solution phosphors
;
_journal_issue 3310
_journal_name_full 'Scientific Reports'
_journal_page_first 1
_journal_page_last 7
_journal_paper_doi 10.1038/srep03310
_journal_volume 3
_journal_year 2013
_chemical_formula_moiety 'Eu0.12 O24 Sc4 Si8, 3.88(Na)'
_chemical_formula_sum 'Eu0.12 Na3.88 O24 Sc4 Si8'
_chemical_formula_weight 896.00
_space_group_IT_number 15
_symmetry_cell_setting monoclinic
_symmetry_space_group_name_Hall '-C 2yc'
_symmetry_space_group_name_H-M 'C 1 2/c 1'
_cell_angle_alpha 90
_cell_angle_beta 107.0901(17)
_cell_angle_gamma 90
_cell_formula_units_Z 1
_cell_length_a 9.83633(33)
_cell_length_b 9.06851(30)
_cell_length_c 5.34709(18)
_cell_measurement_temperature 300
_cell_volume 455.90(3)
_diffrn_ambient_temperature 300
_diffrn_measurement_device_type
;
D8 ADVANCE Bruker
;
_diffrn_radiation_monochromator none
_diffrn_radiation_probe x-ray
_diffrn_radiation_type
;
 Cu K\a~1~~2~
;
_exptl_absorpt_coefficient_mu 22.522
_exptl_crystal_density_diffrn 3.263
_pd_char_colour
;
colourless
;
_pd_meas_2theta_range_inc 0.020254
_pd_meas_2theta_range_max 120.008005
_pd_meas_2theta_range_min 5.002441
_pd_meas_scan_method step
_pd_proc_ls_pref_orient_corr
;
no preferred orientation
;
_pd_proc_ls_profile_function PearsonVII
_pd_proc_ls_prof_R_factor 5.823
_pd_proc_ls_prof_wR_expected 3.347
_pd_proc_ls_prof_wR_factor 8.267
_pd_proc_number_of_points 5678.1655
_pd_spec_mount_mode reflection
_refine_ls_goodness_of_fit_all 2.470
_refine_ls_R_I_factor 1.379
_refine_ls_shift/su_max 0.01000
_cod_data_source_file NaScSi2O6_Eu.cif
_cod_data_source_block a
_cod_original_cell_volume 455.904(26)
_cod_original_sg_symbol_Hall
;
-C 2yc
;
_cod_original_sg_symbol_H-M C12/c1
_cod_original_formula_sum
;
Eu0.12 Na3.88 O24 Sc4 Si8
;
_cod_database_code 1529337
_cod_database_fobs_code 1529337

loop_
_symmetry_equiv_pos_as_xyz
'-x, -y, -z'
'-x, y, -z+1/2'
'-x+1/2, -y+1/2, -z'
'-x+1/2, y+1/2, -z+1/2'
'x, -y, z+1/2'
'x, y, z'
'x+1/2, -y+1/2, z+1/2'
'x+1/2, y+1/2, z'

loop_
_atom_site_label
_atom_site_type_symbol
_atom_site_fract_x
_atom_site_fract_y
_atom_site_fract_z
_atom_site_occupancy
_atom_site_B_iso_or_equiv
Na Na 0 0.30165(60) 0.25 0.97 4.98(20)
Ca Ca 0 0.30165(60) 0.25 0 4.98(20)
Eu Eu 0 0.30165(60) 0.25 0.03 4.98(20)
Sc Sc 0 0.89536(32) 0.25 1 1.63(12)
Mg Mg 0 0.89536(32) 0.25 0 1.63(12)
Si Si 0.29148(27) 0.08743(32) 0.24477(54) 1 2.23(12)
O1 O 0.11801(50) 0.07598(70) 0.14032(93) 1 1.74(12)
O2 O 0.35784(55) 0.24647(59) 0.30420(98) 1 1.74(12)
O3 O 0.34849(76) 0.01019(47) 1.0220(15) 1 1.74(12)

loop_
_diffrn_radiation_wavelength
_diffrn_radiation_wavelength_wt
1.5406 1.0000
1.5443 0.5000
